data_1504438
loop_
_publ_author_name
'McFarlane, Shaune L.'
'Coumont, Leah S.'
'Piercey, Davin G.'
'McDonald, Robert'
'Veinot, Jonathan G. C.'

_publ_section_title
;
 &#x201C;One-Pot&#x201D; Synthesis of a Thermally Stable Blue Emitter:
 Poly[spiro(fluorene-9,9&#x2032;-(2&#x2032;-phenoxy-xanthene)]
;
_journal_issue 21
_journal_name_full Macromolecules
_journal_page_first 7780
_journal_paper_doi 10.1021/ma801123d
_journal_volume 41
_journal_year 2008
_chemical_formula_moiety 'C31 H18 Br2 O2, 0.5(C7 H8)'
_chemical_formula_sum 'C34.5 H22 Br2 O2'
_chemical_formula_weight 628.34
_chemical_name_systematic
; 
 ? 
;
_space_group_IT_number 2
_symmetry_cell_setting triclinic
_symmetry_space_group_name_Hall '-P 1'
_symmetry_space_group_name_H-M 'P -1'
_atom_sites_solution_hydrogens geom
_atom_sites_solution_primary direct
_atom_sites_solution_secondary difmap
_audit_creation_method SHELXL-97
_cell_angle_alpha 109.6466(8)
_cell_angle_beta 94.2604(9)
_cell_angle_gamma 93.6740(9)
_cell_formula_units_Z 2
_cell_length_a 9.0240(6)
_cell_length_b 10.6443(7)
_cell_length_c 15.2950(10)
_cell_measurement_reflns_used 7702
_cell_measurement_temperature 193(2)
_cell_measurement_theta_max 27.46
_cell_measurement_theta_min 2.27
_cell_volume 1373.58(16)
_computing_cell_refinement 'Bruker SAINT (Bruker, 1997)'
_computing_data_collection 'Bruker SMART (Bruker, 1997)'
_computing_data_reduction 'Bruker SAINT (Bruker, 1997)'
_computing_molecular_graphics 'Bruker SHELXTL (Bruker, 1997)'
_computing_publication_material 'Bruker SHELXTL (Bruker, 1997)'
_computing_structure_refinement 'SHELXL-97 (Sheldrick, 1997)'
_computing_structure_solution 'SHELXS-97 (Sheldrick, 1990)'
_diffrn_ambient_temperature 193(2)
_diffrn_detector_area_resol_mean 8.192
_diffrn_measured_fraction_theta_full 0.989
_diffrn_measured_fraction_theta_max 0.989
_diffrn_measurement_device_type 'Bruker PLATFORM diffractometer/SMART 1000 CCD area detector'
_diffrn_measurement_method '\w scans'
_diffrn_radiation_monochromator graphite
_diffrn_radiation_source 'fine-focus sealed tube'
_diffrn_radiation_type MoK\a
_diffrn_radiation_wavelength 0.71073
_diffrn_reflns_av_R_equivalents 0.0155
_diffrn_reflns_av_sigmaI/netI 0.0227
_diffrn_reflns_limit_h_max 11
_diffrn_reflns_limit_h_min -11
_diffrn_reflns_limit_k_max 13
_diffrn_reflns_limit_k_min -13
_diffrn_reflns_limit_l_max 19
_diffrn_reflns_limit_l_min -19
_diffrn_reflns_number 12091
_diffrn_reflns_theta_full 27.52
_diffrn_reflns_theta_max 27.52
_diffrn_reflns_theta_min 2.04
_diffrn_standards_decay_% 0
_diffrn_standards_interval_time 0
_diffrn_standards_number 0
_exptl_absorpt_coefficient_mu 2.981
_exptl_absorpt_correction_T_max 0.4488
_exptl_absorpt_correction_T_min 0.3116
_exptl_absorpt_correction_type integration
_exptl_absorpt_process_details 'Bruker SHELXTL (Bruker, 1997)'
_exptl_crystal_colour colorless
_exptl_crystal_density_diffrn 1.519
_exptl_crystal_density_method 'not measured'
_exptl_crystal_description prism
_exptl_crystal_F_000 630
_exptl_crystal_size_max 0.51
_exptl_crystal_size_mid 0.41
_exptl_crystal_size_min 0.32
_refine_diff_density_max 0.547
_refine_diff_density_min -0.285
_refine_diff_density_rms 0.055
_refine_ls_extinction_method none
_refine_ls_goodness_of_fit_ref 1.039
_refine_ls_hydrogen_treatment constr
_refine_ls_matrix_type full
_refine_ls_number_parameters 398
_refine_ls_number_reflns 6247
_refine_ls_number_restraints 0
_refine_ls_restrained_S_all 1.039
_refine_ls_R_factor_all 0.0417
_refine_ls_R_factor_gt 0.0319
_refine_ls_shift/su_max 0.004
_refine_ls_shift/su_mean 0.000
_refine_ls_structure_factor_coef Fsqd
_refine_ls_weighting_details 'calc w=1/[\s^2^(Fo^2^)+(0.0478P)^2^+0.3813P] where P=(Fo^2^+2Fc^2^)/3'
_refine_ls_weighting_scheme calc
_refine_ls_wR_factor_gt 0.0811
_refine_ls_wR_factor_ref 0.0856
_reflns_number_gt 5114
_reflns_number_total 6247
_reflns_threshold_expression I>2\s(I)
_cod_data_source_file ma801123d_si_002.cif
_cod_data_source_block jgv0704
_cod_depositor_comments
;
The following automatic conversions were performed:

'_symmetry_cell_setting' value 'Triclinic' changed to 'triclinic'
according to /home/saulius/struct/CIF-dictionaries/cif_core.dic
dictionary named 'cif_core.dic' version 2.4.1 from 2010-06-29.

Automatic conversion script
Id: cif_fix_values 1715 2011-07-08 13:25:40Z adriana 
;
_cod_database_code 1504438

loop_
_symmetry_equiv_pos_as_xyz
'x, y, z'
'-x, -y, -z'

loop_
_atom_site_label
_atom_site_type_symbol
_atom_site_fract_x
_atom_site_fract_y
_atom_site_fract_z
_atom_site_U_iso_or_equiv
_atom_site_adp_type
_atom_site_occupancy
_atom_site_symmetry_multiplicity
_atom_site_calc_flag
_atom_site_refinement_flags
_atom_site_disorder_assembly
_atom_site_disorder_group
Br1 Br -0.31136(2) 0.04248(2) 0.610602(14) 0.04633(8) Uani 1 1 d . . .
Br2 Br -0.00876(3) -0.24827(3) -0.079408(16) 0.06189(9) Uani 1 1 d . . .
O1 O -0.36386(16) 0.25053(16) 0.25960(14) 0.0532(4) Uani 1 1 d . . .
O2A O 0.0825(3) 0.5279(2) 0.3285(2) 0.0396(6) Uani 0.65 1 d P A 1
O2B O 0.0812(8) 0.5308(7) 0.3671(5) 0.060(2) Uiso 0.35 1 d P A 2
C1 C -0.20498(19) -0.03297(18) 0.34097(13) 0.0284(4) Uani 1 1 d . . .
C2 C -0.2630(2) 0.02413(18) 0.42490(13) 0.0307(4) Uani 1 1 d . . .
H2 H -0.3219 0.0976 0.4347 0.037 Uiso 1 1 calc R . .
C3 C -0.2320(2) -0.02999(19) 0.49430(13) 0.0326(4) Uani 1 1 d . . .
C4 C -0.1447(2) -0.13623(19) 0.48173(14) 0.0354(4) Uani 1 1 d . . .
H4 H -0.1238 -0.1697 0.5312 0.042 Uiso 1 1 calc R . .
C5 C -0.0883(2) -0.19327(19) 0.39716(14) 0.0344(4) Uani 1 1 d . . .
H5 H -0.0289 -0.2663 0.3878 0.041 Uiso 1 1 calc R . .
C6 C -0.11978(19) -0.14239(17) 0.32597(13) 0.0294(4) Uani 1 1 d . . .
C7 C -0.0786(2) -0.18347(18) 0.23022(13) 0.0301(4) Uani 1 1 d . . .
C8 C 0.0024(2) -0.28763(19) 0.18134(14) 0.0360(4) Uani 1 1 d . . .
H8 H 0.0428 -0.3454 0.2107 0.043 Uiso 1 1 calc R . .
C9 C 0.0228(2) -0.3051(2) 0.08891(15) 0.0392(4) Uani 1 1 d . . .
H9 H 0.0771 -0.3756 0.0543 0.047 Uiso 1 1 calc R . .
C10 C -0.0361(2) -0.2197(2) 0.04768(13) 0.0373(4) Uani 1 1 d . . .
C11 C -0.1167(2) -0.11510(19) 0.09496(13) 0.0340(4) Uani 1 1 d . . .
H11 H -0.1565 -0.0575 0.0653 0.041 Uiso 1 1 calc R . .
C12 C -0.13654(19) -0.09827(18) 0.18643(13) 0.0291(4) Uani 1 1 d . . .
C13 C -0.21835(19) 0.00929(18) 0.25417(12) 0.0288(4) Uani 1 1 d . . .
C21 C -0.4423(2) 0.1258(2) 0.22289(15) 0.0386(4) Uani 1 1 d . . .
C22 C -0.3800(2) 0.0091(2) 0.21793(13) 0.0330(4) Uani 1 1 d . . .
C23 C -0.4713(2) -0.1106(2) 0.17999(18) 0.0494(5) Uani 1 1 d . . .
H23 H -0.4312 -0.1925 0.1759 0.059 Uiso 1 1 calc R . .
C24 C -0.6193(3) -0.1127(3) 0.1481(2) 0.0596(7) Uani 1 1 d . . .
H24 H -0.6804 -0.1953 0.1231 0.072 Uiso 1 1 calc R . .
C25 C -0.6778(2) 0.0059(3) 0.15266(18) 0.0558(6) Uani 1 1 d . . .
H25 H -0.7787 0.0045 0.1294 0.067 Uiso 1 1 calc R . .
C26 C -0.5914(2) 0.1252(3) 0.19052(17) 0.0499(6) Uani 1 1 d . . .
H26 H -0.6323 0.2069 0.1948 0.060 Uiso 1 1 calc R . .
C31 C -0.2115(2) 0.2583(2) 0.27895(15) 0.0366(4) Uani 1 1 d . . .
C32 C -0.1374(2) 0.3847(2) 0.30077(18) 0.0453(5) Uani 1 1 d . A .
H32 H -0.1911 0.4589 0.3018 0.054 Uiso 1 1 calc R . .
C33 C 0.0159(2) 0.40111(19) 0.32098(16) 0.0403(5) Uani 1 1 d . . .
C34 C 0.0960(2) 0.29362(18) 0.31961(13) 0.0331(4) Uani 1 1 d . A .
H34 H 0.2013 0.3056 0.3344 0.040 Uiso 1 1 calc R . .
C35 C 0.0187(2) 0.16853(18) 0.29615(13) 0.0299(4) Uani 1 1 d . . .
H35 H 0.0730 0.0941 0.2937 0.036 Uiso 1 1 calc R A .
C36 C -0.13583(19) 0.14754(17) 0.27593(12) 0.0282(4) Uani 1 1 d . A .
C41A C 0.2359(7) 0.5600(6) 0.3685(5) 0.051(4) Uani 0.65 1 d P A 1
C42A C 0.3408(6) 0.5705(6) 0.3125(4) 0.0658(12) Uani 0.65 1 d P A 1
H42A H 0.3139 0.5486 0.2475 0.079 Uiso 0.65 1 calc PR A 1
C43A C 0.4852(7) 0.6124(8) 0.3484(7) 0.091(2) Uani 0.65 1 d P A 1
H43A H 0.5592 0.6209 0.3092 0.109 Uiso 0.65 1 calc PR A 1
C44A C 0.5209(6) 0.6414(5) 0.4398(6) 0.088(2) Uani 0.65 1 d P A 1
H44A H 0.6218 0.6701 0.4650 0.106 Uiso 0.65 1 calc PR A 1
C45A C 0.4132(6) 0.6305(4) 0.5004(4) 0.0725(14) Uani 0.65 1 d P A 1
H45A H 0.4412 0.6511 0.5651 0.087 Uiso 0.65 1 calc PR A 1
C46A C 0.2649(6) 0.5889(4) 0.4630(3) 0.0537(10) Uani 0.65 1 d P A 1
H46A H 0.1885 0.5811 0.5008 0.064 Uiso 0.65 1 calc PR A 1
C41B C 0.2267(7) 0.5583(10) 0.3664(6) 0.037(6) Uiso 0.35 1 d PG A 2
C42B C 0.2923(9) 0.5416(9) 0.2843(4) 0.060(3) Uiso 0.35 1 d PG A 2
H42B H 0.2340 0.5031 0.2257 0.072 Uiso 0.35 1 calc PR A 2
C43B C 0.4430(9) 0.5813(8) 0.2879(5) 0.076(3) Uiso 0.35 1 d PG A 2
H43B H 0.4879 0.5699 0.2318 0.091 Uiso 0.35 1 calc PR A 2
C44B C 0.5282(7) 0.6377(9) 0.3736(6) 0.084(5) Uiso 0.35 1 d PG A 2
H44B H 0.6313 0.6648 0.3761 0.100 Uiso 0.35 1 calc PR A 2
C45B C 0.4626(9) 0.6544(9) 0.4557(5) 0.079(4) Uiso 0.35 1 d PG A 2
H45B H 0.5209 0.6930 0.5143 0.095 Uiso 0.35 1 calc PR A 2
C46B C 0.3119(10) 0.6147(9) 0.4521(5) 0.068(4) Uiso 0.35 1 d PG A 2
H46B H 0.2670 0.6262 0.5082 0.081 Uiso 0.35 1 calc PR A 2
C10S C 0.420(4) 0.622(3) -0.0741(19) 0.109(7) Uani 0.50 1 d P B -1
H10A H 0.5047 0.6755 -0.0847 0.131 Uiso 0.50 1 calc PR B -1
H10B H 0.3511 0.6810 -0.0381 0.131 Uiso 0.50 1 calc PR B -1
H10C H 0.3683 0.5643 -0.1343 0.131 Uiso 0.50 1 calc PR B -1
C11S C 0.4715(9) 0.5434(7) -0.0257(5) 0.0743(17) Uani 0.50 1 d P B -1
C12S C 0.617(3) 0.560(2) 0.0104(18) 0.080(8) Uani 0.50 1 d P B -1
H12S H 0.6866 0.6215 -0.0018 0.096 Uiso 0.50 1 calc PR B -1
C13S C 0.6645(7) 0.4837(8) 0.0668(6) 0.0773(19) Uani 0.50 1 d P B -1
H13S H 0.7667 0.4936 0.0902 0.093 Uiso 0.50 1 calc PR B -1
C14S C 0.562(3) 0.392(2) 0.0894(18) 0.100(6) Uani 0.50 1 d P B -1
H14S H 0.5877 0.3476 0.1322 0.120 Uiso 0.50 1 calc PR B -1
C15S C 0.4220(8) 0.3757(9) 0.0423(5) 0.089(2) Uani 0.50 1 d P B -1
H15S H 0.3519 0.3089 0.0478 0.107 Uiso 0.50 1 calc PR B -1
C16S C 0.374(3) 0.451(2) -0.0142(16) 0.067(6) Uani 0.50 1 d P B -1
H16S H 0.2745 0.4364 -0.0432 0.081 Uiso 0.50 1 calc PR B -1

loop_
_atom_site_aniso_label
_atom_site_aniso_U_11
_atom_site_aniso_U_22
_atom_site_aniso_U_33
_atom_site_aniso_U_23
_atom_site_aniso_U_13
_atom_site_aniso_U_12
Br1 0.04821(13) 0.06208(15) 0.03161(12) 0.01695(10) 0.01424(9) 0.00952(10)
Br2 0.07902(19) 0.07140(18) 0.03252(13) 0.01037(11) 0.02280(12) 0.00881(14)
O1 0.0320(7) 0.0434(8) 0.0859(13) 0.0232(8) 0.0033(8) 0.0126(6)
O2A 0.0464(14) 0.0227(11) 0.0514(17) 0.0172(11) -0.0053(13) 0.0030(8)
C1 0.0265(8) 0.0299(9) 0.0298(9) 0.0121(7) 0.0022(7) 0.0003(7)
C2 0.0297(9) 0.0319(9) 0.0316(9) 0.0113(7) 0.0056(7) 0.0041(7)
C3 0.0317(9) 0.0381(10) 0.0269(9) 0.0098(7) 0.0064(7) -0.0011(7)
C4 0.0387(10) 0.0381(10) 0.0334(10) 0.0185(8) 0.0014(8) -0.0005(8)
C5 0.0385(10) 0.0306(9) 0.0368(10) 0.0144(8) 0.0038(8) 0.0061(7)
C6 0.0280(8) 0.0272(8) 0.0319(9) 0.0090(7) 0.0036(7) 0.0009(7)
C7 0.0289(8) 0.0285(9) 0.0301(9) 0.0069(7) 0.0022(7) 0.0000(7)
C8 0.0340(9) 0.0334(10) 0.0375(10) 0.0073(8) 0.0040(8) 0.0058(7)
C9 0.0334(10) 0.0355(10) 0.0402(11) 0.0010(8) 0.0085(8) 0.0035(8)
C10 0.0366(10) 0.0424(11) 0.0263(9) 0.0036(8) 0.0082(8) -0.0043(8)
C11 0.0343(9) 0.0375(10) 0.0295(9) 0.0111(8) 0.0041(8) -0.0007(8)
C12 0.0258(8) 0.0304(9) 0.0294(9) 0.0085(7) 0.0032(7) -0.0006(7)
C13 0.0279(8) 0.0329(9) 0.0272(9) 0.0117(7) 0.0047(7) 0.0047(7)
C21 0.0305(9) 0.0493(12) 0.0399(11) 0.0192(9) 0.0071(8) 0.0067(8)
C22 0.0280(9) 0.0452(11) 0.0286(9) 0.0153(8) 0.0057(7) 0.0046(7)
C23 0.0353(11) 0.0500(13) 0.0585(14) 0.0138(11) 0.0033(10) 0.0003(9)
C24 0.0323(11) 0.0713(17) 0.0640(16) 0.0112(13) -0.0001(11) -0.0036(11)
C25 0.0267(10) 0.0861(19) 0.0535(14) 0.0230(13) 0.0016(10) 0.0047(11)
C26 0.0326(10) 0.0707(16) 0.0547(14) 0.0297(12) 0.0079(10) 0.0160(10)
C31 0.0316(9) 0.0382(10) 0.0417(11) 0.0139(8) 0.0062(8) 0.0104(8)
C32 0.0430(11) 0.0328(10) 0.0616(14) 0.0152(10) 0.0078(10) 0.0158(9)
C33 0.0427(11) 0.0260(9) 0.0497(12) 0.0093(8) 0.0062(9) 0.0038(8)
C34 0.0316(9) 0.0329(9) 0.0343(10) 0.0106(8) 0.0028(8) 0.0047(7)
C35 0.0319(9) 0.0288(9) 0.0314(9) 0.0125(7) 0.0037(7) 0.0083(7)
C36 0.0310(9) 0.0306(9) 0.0247(8) 0.0109(7) 0.0045(7) 0.0058(7)
C41A 0.045(4) 0.019(2) 0.085(7) 0.0116(19) 0.0081(19) 0.0045(13)
C42A 0.052(3) 0.079(3) 0.084(4) 0.045(3) 0.020(3) 0.021(2)
C43A 0.049(3) 0.107(4) 0.147(7) 0.080(5) 0.014(4) 0.018(3)
C44A 0.040(3) 0.055(3) 0.162(7) 0.035(3) -0.002(3) -0.016(2)
C45A 0.078(3) 0.043(2) 0.076(3) 0.001(2) -0.024(3) 0.002(2)
C46A 0.053(2) 0.043(2) 0.054(3) 0.0029(18) 0.008(2) 0.0041(19)
C10S 0.112(12) 0.145(15) 0.069(7) 0.030(8) 0.024(7) 0.023(10)
C11S 0.093(5) 0.066(4) 0.064(4) 0.017(3) 0.028(4) 0.016(3)
C12S 0.064(13) 0.062(8) 0.102(15) 0.020(8) 0.000(9) -0.029(7)
C13S 0.046(3) 0.077(4) 0.087(5) 0.003(4) 0.001(3) -0.004(3)
C14S 0.112(12) 0.089(8) 0.110(15) 0.055(9) -0.002(11) -0.016(9)
C15S 0.075(4) 0.107(6) 0.083(5) 0.041(5) -0.010(4) -0.039(4)
C16S 0.040(8) 0.089(12) 0.066(9) 0.018(7) 0.013(6) -0.002(7)

loop_
_atom_type_symbol
_atom_type_description
_atom_type_scat_dispersion_real
_atom_type_scat_dispersion_imag
_atom_type_scat_source
C C 0.0033 0.0016 'International Tables Vol C Tables 4.2.6.8 and 6.1.1.4'
H H 0.0000 0.0000 'International Tables Vol C Tables 4.2.6.8 and 6.1.1.4'
O O 0.0106 0.0060 'International Tables Vol C Tables 4.2.6.8 and 6.1.1.4'
Br Br -0.2901 2.4595 'International Tables Vol C Tables 4.2.6.8 and 6.1.1.4'

loop_
_geom_angle_atom_site_label_1
_geom_angle_atom_site_label_2
_geom_angle_atom_site_label_3
_geom_angle
C31 O1 C21 118.60(15)
C33 O2A C41A 116.4(3)
C41B O2B C33 119.5(7)
C2 C1 C6 121.36(16)
C2 C1 C13 128.12(16)
C6 C1 C13 110.51(16)
C1 C2 C3 117.41(17)
C2 C3 C4 122.17(17)
C2 C3 Br1 119.35(14)
C4 C3 Br1 118.48(14)
C5 C4 C3 119.87(17)
C4 C5 C6 119.10(17)
C5 C6 C1 120.05(17)
C5 C6 C7 131.09(17)
C1 C6 C7 108.86(16)
C8 C7 C12 120.12(18)
C8 C7 C6 131.02(18)
C12 C7 C6 108.86(16)
C9 C8 C7 118.71(19)
C10 C9 C8 119.77(18)
C9 C10 C11 122.59(19)
C9 C10 Br2 118.65(15)
C11 C10 Br2 118.75(16)
C12 C11 C10 117.39(18)
C11 C12 C7 121.42(17)
C11 C12 C13 127.94(17)
C7 C12 C13 110.64(16)
C22 C13 C36 110.05(15)
C22 C13 C12 112.76(15)
C36 C13 C12 110.39(14)
C22 C13 C1 112.29(14)
C36 C13 C1 110.04(14)
C12 C13 C1 101.01(14)
O1 C21 C22 123.11(17)
O1 C21 C26 115.22(19)
C22 C21 C26 121.7(2)
C21 C22 C23 117.62(18)
C21 C22 C13 121.91(17)
C23 C22 C13 120.45(18)
C24 C23 C22 121.3(2)
C25 C24 C23 119.6(2)
C26 C25 C24 120.4(2)
C25 C26 C21 119.3(2)
O1 C31 C32 115.32(17)
O1 C31 C36 122.85(18)
C32 C31 C36 121.83(18)
C33 C32 C31 119.01(18)
C32 C33 C34 121.20(18)
C32 C33 O2B 117.1(3)
C34 C33 O2B 119.4(4)
C32 C33 O2A 114.47(19)
C34 C33 O2A 123.7(2)
C35 C34 C33 118.22(17)
C34 C35 C36 122.50(16)
C31 C36 C35 117.24(17)
C31 C36 C13 121.59(16)
C35 C36 C13 121.15(15)
C42A C41A C46A 123.7(7)
C42A C41A O2A 118.0(6)
C46A C41A O2A 118.0(5)
C41A C42A C43A 120.4(6)
C44A C43A C42A 118.8(6)
C43A C44A C45A 122.0(5)
C46A C45A C44A 118.7(5)
C41A C46A C45A 116.3(6)
O2B C41B C42B 122.4(6)
O2B C41B C46B 117.5(6)
C42B C41B C46B 120.0
C41B C42B C43B 120.0
C44B C43B C42B 120.0
C43B C44B C45B 120.0
C44B C45B C46B 120.0
C45B C46B C41B 120.0
C16S C11S C12S 121(2)
C16S C11S C10S 117.9(19)
C12S C11S C10S 120.8(18)
C11S C12S C13S 119.3(15)
C12S C13S C14S 122.1(14)
C15S C14S C13S 112.6(15)
C14S C15S C16S 125.2(12)
C11S C16S C15S 119(2)

loop_
_geom_bond_atom_site_label_1
_geom_bond_atom_site_label_2
_geom_bond_distance
Br1 C3 1.8999(18)
Br2 C10 1.902(2)
O1 C31 1.376(2)
O1 C21 1.377(3)
O2A C33 1.406(3)
O2A C41A 1.442(7)
O2B C41B 1.329(10)
O2B C33 1.389(7)
C1 C2 1.381(3)
C1 C6 1.401(2)
C1 C13 1.538(2)
C2 C3 1.387(3)
C3 C4 1.388(3)
C4 C5 1.382(3)
C5 C6 1.389(3)
C6 C7 1.465(3)
C7 C8 1.396(3)
C7 C12 1.401(3)
C8 C9 1.390(3)
C9 C10 1.380(3)
C10 C11 1.390(3)
C11 C12 1.376(3)
C12 C13 1.534(2)
C13 C22 1.521(2)
C13 C36 1.525(2)
C21 C22 1.378(3)
C21 C26 1.398(3)
C22 C23 1.391(3)
C23 C24 1.384(3)
C24 C25 1.382(4)
C25 C26 1.366(4)
C31 C32 1.385(3)
C31 C36 1.389(3)
C32 C33 1.381(3)
C33 C34 1.388(3)
C34 C35 1.383(3)
C35 C36 1.392(2)
C41A C42A 1.348(7)
C41A C46A 1.372(7)
C42A C43A 1.361(9)
C43A C44A 1.336(10)
C44A C45A 1.416(9)
C45A C46A 1.398(6)
C41B C42B 1.3900
C41B C46B 1.3900
C42B C43B 1.3900
C43B C44B 1.3900
C44B C45B 1.3900
C45B C46B 1.3900
C10S C11S 1.37(3)
C11S C16S 1.34(2)
C11S C12S 1.37(3)
C12S C13S 1.43(3)
C13S C14S 1.45(2)
C14S C15S 1.37(3)
C15S C16S 1.43(3)

loop_
_geom_torsion_atom_site_label_1
_geom_torsion_atom_site_label_2
_geom_torsion_atom_site_label_3
_geom_torsion_atom_site_label_4
_geom_torsion
C6 C1 C2 C3 0.8(3)
C13 C1 C2 C3 -178.18(17)
C1 C2 C3 C4 0.8(3)
C1 C2 C3 Br1 -179.01(13)
C2 C3 C4 C5 -1.4(3)
Br1 C3 C4 C5 178.44(14)
C3 C4 C5 C6 0.3(3)
C4 C5 C6 C1 1.3(3)
C4 C5 C6 C7 -178.63(18)
C2 C1 C6 C5 -1.9(3)
C13 C1 C6 C5 177.27(16)
C2 C1 C6 C7 178.04(16)
C13 C1 C6 C7 -2.79(19)
C5 C6 C7 C8 1.3(3)
C1 C6 C7 C8 -178.61(18)
C5 C6 C7 C12 -179.25(19)
C1 C6 C7 C12 0.8(2)
C12 C7 C8 C9 -0.5(3)
C6 C7 C8 C9 178.85(18)
C7 C8 C9 C10 0.3(3)
C8 C9 C10 C11 -0.1(3)
C8 C9 C10 Br2 -179.05(14)
C9 C10 C11 C12 0.1(3)
Br2 C10 C11 C12 179.02(13)
C10 C11 C12 C7 -0.3(3)
C10 C11 C12 C13 179.14(17)
C8 C7 C12 C11 0.5(3)
C6 C7 C12 C11 -178.99(16)
C8 C7 C12 C13 -179.01(16)
C6 C7 C12 C13 1.5(2)
C11 C12 C13 C22 57.5(2)
C7 C12 C13 C22 -122.99(17)
C11 C12 C13 C36 -66.0(2)
C7 C12 C13 C36 113.47(16)
C11 C12 C13 C1 177.59(17)
C7 C12 C13 C1 -2.94(18)
C2 C1 C13 C22 -57.1(2)
C6 C1 C13 C22 123.82(16)
C2 C1 C13 C36 65.9(2)
C6 C1 C13 C36 -113.23(16)
C2 C1 C13 C12 -177.46(17)
C6 C1 C13 C12 3.44(18)
C31 O1 C21 C22 10.4(3)
C31 O1 C21 C26 -169.7(2)
O1 C21 C22 C23 179.5(2)
C26 C21 C22 C23 -0.5(3)
O1 C21 C22 C13 0.8(3)
C26 C21 C22 C13 -179.19(19)
C36 C13 C22 C21 -11.2(2)
C12 C13 C22 C21 -134.97(18)
C1 C13 C22 C21 111.7(2)
C36 C13 C22 C23 170.10(18)
C12 C13 C22 C23 46.4(2)
C1 C13 C22 C23 -67.0(2)
C21 C22 C23 C24 0.2(3)
C13 C22 C23 C24 178.9(2)
C22 C23 C24 C25 0.8(4)
C23 C24 C25 C26 -1.6(4)
C24 C25 C26 C21 1.3(4)
O1 C21 C26 C25 179.8(2)
C22 C21 C26 C25 -0.2(3)
C21 O1 C31 C32 169.7(2)
C21 O1 C31 C36 -9.6(3)
O1 C31 C32 C33 -179.9(2)
C36 C31 C32 C33 -0.7(4)
C31 C32 C33 C34 0.1(4)
C31 C32 C33 O2B -162.5(4)
C31 C32 C33 O2A 171.0(2)
C41B O2B C33 C32 -162.1(6)
C41B O2B C33 C34 35.0(8)
C41A O2A C33 C32 167.3(4)
C41A O2A C33 C34 -22.1(5)
C32 C33 C34 C35 0.9(3)
O2B C33 C34 C35 163.0(4)
O2A C33 C34 C35 -169.2(2)
C33 C34 C35 C36 -1.3(3)
O1 C31 C36 C35 179.42(18)
C32 C31 C36 C35 0.2(3)
O1 C31 C36 C13 -2.3(3)
C32 C31 C36 C13 178.50(19)
C34 C35 C36 C31 0.8(3)
C34 C35 C36 C13 -177.48(17)
C22 C13 C36 C31 11.9(2)
C12 C13 C36 C31 137.04(18)
C1 C13 C36 C31 -112.31(19)
C22 C13 C36 C35 -169.85(16)
C12 C13 C36 C35 -44.8(2)
C1 C13 C36 C35 65.9(2)
C33 O2A C41A C42A 111.7(5)
C33 O2A C41A C46A -73.6(5)
C46A C41A C42A C43A -0.3(7)
O2A C41A C42A C43A 174.0(6)
C41A C42A C43A C44A 0.7(8)
C42A C43A C44A C45A -0.4(9)
C43A C44A C45A C46A -0.4(8)
C42A C41A C46A C45A -0.4(7)
O2A C41A C46A C45A -174.8(4)
C44A C45A C46A C41A 0.7(6)
C33 O2B C41B C42B 61.0(9)
C33 O2B C41B C46B -123.7(6)
O2B C41B C42B C43B 175.2(10)
C46B C41B C42B C43B 0.0
C41B C42B C43B C44B 0.0
C42B C43B C44B C45B 0.0
C43B C44B C45B C46B 0.0
C44B C45B C46B C41B 0.0
O2B C41B C46B C45B -175.4(10)
C42B C41B C46B C45B 0.0
C16S C11S C12S C13S -4(3)
C10S C11S C12S C13S 175.2(18)
C11S C12S C13S C14S -2(3)
C12S C13S C14S C15S 7(3)
C13S C14S C15S C16S -7(3)
C12S C11S C16S C15S 4(3)
C10S C11S C16S C15S -175.1(17)
C14S C15S C16S C11S 2(3)
